data_4506729
loop_
_publ_author_name
'Lee, Tu'
'Chen, Hsin Rong'
'Lin, Hong Yu'
'Lee, Hung Lin'

_publ_section_title
;
 Continuous Co-Crystallization As a Separation Technology: The Study of
 1:2 Co-Crystals of Phenazine--Vanillin
;
_journal_issue 12
_journal_name_full 'Crystal Growth &amp; Design'
_journal_page_first 5897
_journal_paper_doi 10.1021/cg300763t
_journal_volume 12
_journal_year 2012
_chemical_formula_sum 'C28 H24 N2 O6'
_chemical_formula_weight 484.490
_space_group_IT_number 14
_symmetry_Int_Tables_number 14
_symmetry_space_group_name_Hall '-P 2yn'
_symmetry_space_group_name_H-M 'P 1 21/n 1'
_audit_creation_date 2011-03-09
_audit_creation_method SHELXL-97
_audit_update_record 2011-03-09
_cell_angle_alpha 90.000
_cell_angle_beta 101.180(2)
_cell_angle_gamma 90.000
_cell_formula_units_Z 2
_cell_length_a 3.9402(5)
_cell_length_b 35.146(4)
_cell_length_c 8.4585(10)
_cell_volume 1149.1(2)
_refine_ls_R_factor_all 0.049
_cod_data_source_file cg300763t_si_002.cif
_cod_data_source_block mo_110223lt_0m
_cod_original_sg_symbol_Hall -P_2yn
_cod_database_code 4506729

loop_
_symmetry_equiv_pos_site_id
_symmetry_equiv_pos_as_xyz
1 x,y,z
2 0.500-x,0.500+y,0.500-z
3 -x,-y,-z
4 0.500+x,0.500-y,0.500+z

loop_
_atom_site_aniso_label
_atom_site_aniso_U_11
_atom_site_aniso_U_22
_atom_site_aniso_U_33
_atom_site_aniso_U_12
_atom_site_aniso_U_13
_atom_site_aniso_U_23
O1 0.0471(7) 0.0172(6) 0.0279(6) -0.0003(5) 0.0129(5) 0.0011(4)
O2 0.0686(10) 0.0236(7) 0.0595(9) -0.0120(6) 0.0283(8) -0.0098(6)
O3 0.0372(6) 0.0174(6) 0.0216(5) -0.0005(5) 0.0085(5) -0.0008(4)
N1 0.0233(7) 0.0184(7) 0.0213(6) -0.0013(5) 0.0080(5) -0.0008(5)
C1 0.0209(8) 0.0182(8) 0.0244(7) 0.0009(6) 0.0004(6) 0.0017(5)
C2 0.0235(8) 0.0267(9) 0.0229(7) 0.0030(6) 0.0043(6) 0.0037(6)
C3 0.0238(8) 0.0306(9) 0.0227(7) 0.0038(6) 0.0029(6) -0.0037(6)
C4 0.0206(8) 0.0235(8) 0.0289(8) 0.0005(6) 0.0027(6) -0.0041(6)
C5 0.0381(10) 0.0280(9) 0.0399(9) -0.0014(8) 0.0125(8) -0.0105(7)
C6 0.0198(7) 0.0200(8) 0.0199(7) 0.0010(6) 0.0016(6) -0.0011(5)
C7 0.0213(8) 0.0203(8) 0.0258(7) -0.0013(6) 0.0037(6) -0.0001(6)
C8 0.0320(9) 0.0225(8) 0.0244(7) 0.0027(6) 0.0088(6) 0.0030(6)
C9 0.0252(8) 0.0224(8) 0.0285(8) 0.0038(6) 0.0101(6) 0.0049(6)
C10 0.0266(8) 0.0173(8) 0.0284(8) -0.0005(6) 0.0103(6) 0.0000(6)
C11 0.0198(7) 0.0197(8) 0.0220(7) -0.0007(6) 0.0100(6) -0.0006(5)
C12 0.0216(8) 0.0183(7) 0.0196(7) -0.0007(6) 0.0106(6) -0.0003(5)
C13 0.0234(8) 0.0238(8) 0.0229(7) -0.0028(6) 0.0079(6) -0.0033(6)
C14 0.0227(8) 0.0298(9) 0.0209(7) 0.0014(6) 0.0064(6) 0.0009(6)

loop_
_atom_site_label
_atom_site_type_symbol
_atom_site_fract_x
_atom_site_fract_y
_atom_site_fract_z
_atom_site_occupancy
_atom_site_symmetry_multiplicity
_atom_site_Wyckoff_symbol
_atom_site_calc_flag
_atom_site_thermal_displace_type
_atom_site_U_iso_or_equiv
O1 O 0.9743(3) 0.9118(0) 0.1840(1) 1.000 4 e d Uani 0.0300(3)
H1 H 0.9178 0.9174 0.2719 1.000 4 e calc Uiso 0.04500
O2 O 0.7638(4) 0.7317(0) 0.1583(2) 1.000 4 e d Uani 0.0485(4)
O3 O 0.7823(3) 0.8673(0) 0.4100(1) 1.000 4 e d Uani 0.0250(3)
N1 N 1.1133(3) 0.0357(0) 0.5701(1) 1.000 4 e d Uani 0.0205(3)
C1 C 0.9525(4) 0.8737(0) 0.1619(2) 1.000 4 e d Uani 0.0217(3)
C2 C 1.0342(4) 0.8586(0) 0.0229(2) 1.000 4 e d Uani 0.0244(3)
H2 H 1.1106 0.8749 -0.0527 1.000 4 e calc Uiso 0.02900
C3 C 1.0056(4) 0.8198(0) -0.0071(2) 1.000 4 e d Uani 0.0259(4)
H3 H 1.0592 0.8097 -0.1034 1.000 4 e calc Uiso 0.03100
C4 C 0.8982(4) 0.7958(0) 0.1042(2) 1.000 4 e d Uani 0.0246(4)
C5 C 0.8582(5) 0.7552(0) 0.0708(2) 1.000 4 e d Uani 0.0347(4)
H5 H 0.9105 0.7463 -0.0278 1.000 4 e calc Uiso 0.04200
C6 C 0.8491(4) 0.8492(0) 0.2761(2) 1.000 4 e d Uani 0.0202(3)
C7 C 0.8229(4) 0.8108(0) 0.2470(2) 1.000 4 e d Uani 0.0226(3)
H7 H 0.7535 0.7943 0.3239 1.000 4 e calc Uiso 0.02700
C8 C 0.6917(4) 0.8435(0) 0.5328(2) 1.000 4 e d Uani 0.0259(4)
H8A H 0.4747 0.8302 0.4901 1.000 4 e calc Uiso 0.03900
H8B H 0.6626 0.8592 0.6251 1.000 4 e calc Uiso 0.03900
H8C H 0.8759 0.8248 0.5674 1.000 4 e calc Uiso 0.03900
C9 C 0.4953(4) 0.0656(0) 0.2172(2) 1.000 4 e d Uani 0.0247(3)
H9 H 0.4078 0.0885 0.1649 1.000 4 e calc Uiso 0.03000
C10 C 0.7340(4) 0.0673(0) 0.3563(2) 1.000 4 e d Uani 0.0234(3)
H10 H 0.8078 0.0913 0.4021 1.000 4 e calc Uiso 0.02800
C11 C 0.8738(4) 0.0334(0) 0.4338(2) 1.000 4 e d Uani 0.0197(3)
C12 C 0.7577(4) -0.0026(0) 0.3634(2) 1.000 4 e d Uani 0.0190(3)
C13 C 0.4999(4) -0.0033(0) 0.2199(2) 1.000 4 e d Uani 0.0229(3)
H13 H 0.4153 -0.0270 0.1738 1.000 4 e calc Uiso 0.02700
C14 C 0.3746(4) 0.0299(0) 0.1487(2) 1.000 4 e d Uani 0.0242(3)
H14 H 0.2047 0.0292 0.0522 1.000 4 e calc Uiso 0.02900

loop_
_atom_type_symbol
_atom_type_radius_bond
O 1.200
H 1.200
N 1.200
C 1.200

loop_
_geom_angle_atom_site_label_1
_geom_angle_atom_site_label_2
_geom_angle_atom_site_label_3
_geom_angle_site_symmetry_1
_geom_angle_site_symmetry_3
_geom_angle
_geom_angle_publ_flag
C1 O1 H1 . . 109.50 no
C6 O3 C8 . . 116.44(11) no
C11 N1 C12 . 3_756 116.89(12) no
O1 C1 C2 . . 118.71(13) no
O1 C1 C6 . . 121.90(13) no
C2 C1 C6 . . 119.38(14) no
C1 C2 C3 . . 120.70(14) no
C1 C2 H2 . . 119.70 no
C3 C2 H2 . . 119.70 no
C2 C3 C4 . . 119.78(14) no
C2 C3 H3 . . 120.10 no
C4 C3 H3 . . 120.10 no
C3 C4 C7 . . 119.98(14) no
C3 C4 C5 . . 119.89(14) no
C7 C4 C5 . . 120.12(14) no
O2 C5 C4 . . 125.56(16) no
O2 C5 H5 . . 117.20 no
C4 C5 H5 . . 117.20 no
O3 C6 C7 . . 125.80(13) no
O3 C6 C1 . . 114.26(13) no
C7 C6 C1 . . 119.94(13) no
C6 C7 C4 . . 120.19(14) no
C6 C7 H7 . . 119.90 no
C4 C7 H7 . . 119.90 no
O3 C8 H8A . . 109.50 no
O3 C8 H8B . . 109.50 no
H8A C8 H8B . . 109.50 no
O3 C8 H8C . . 109.50 no
H8A C8 H8C . . 109.50 no
H8B C8 H8C . . 109.50 no
C10 C9 C14 . . 120.75(14) no
C10 C9 H9 . . 119.60 no
C14 C9 H9 . . 119.60 no
C9 C10 C11 . . 120.29(14) no
C9 C10 H10 . . 119.90 no
C11 C10 H10 . . 119.90 no
N1 C11 C10 . . 119.35(13) no
N1 C11 C12 . . 121.60(13) no
C10 C11 C12 . . 119.05(14) no
N1 C12 C13 3_756 . 119.40(13) no
N1 C12 C11 3_756 . 121.52(14) no
C13 C12 C11 . . 119.08(13) no
C14 C13 C12 . . 120.01(14) no
C14 C13 H13 . . 120.00 no
C12 C13 H13 . . 120.00 no
C13 C14 C9 . . 120.78(14) no
C13 C14 H14 . . 119.60 no
C9 C14 H14 . . 119.60 no

loop_
_geom_bond_atom_site_label_1
_geom_bond_atom_site_label_2
_geom_bond_site_symmetry_2
_geom_bond_distance
_geom_bond_publ_flag
O1 C1 . 1.3517(18) no
O1 H1 . 0.8400 no
O2 C5 . 1.214(2) no
O3 C6 . 1.3681(17) no
O3 C8 . 1.4314(17) no
N1 C11 . 1.343(2) no
N1 C12 3_756 1.3457(19) no
C1 C2 . 1.385(2) no
C1 C6 . 1.412(2) no
C2 C3 . 1.386(2) no
C2 H2 . 0.9500 no
C3 C4 . 1.389(2) no
C3 H3 . 0.9500 no
C4 C7 . 1.401(2) no
C4 C5 . 1.458(2) no
C5 H5 . 0.9500 no
C6 C7 . 1.374(2) no
C7 H7 . 0.9500 no
C8 H8A . 0.9800 no
C8 H8B . 0.9800 no
C8 H8C . 0.9800 no
C9 C10 . 1.358(2) no
C9 C14 . 1.426(2) no
C9 H9 . 0.9500 no
C10 C11 . 1.420(2) no
C10 H10 . 0.9500 no
C11 C12 . 1.436(2) no
C12 N1 3_756 1.3458(19) no
C12 C13 . 1.424(2) no
C13 C14 . 1.362(2) no
C13 H13 . 0.9500 no
C14 H14 . 0.9500 no
